data_9010983
loop_
_publ_author_name
'Cowley, J. M.'

_publ_section_title
;
 Electron-diffraction study of the structure of basic lead carbonate,
 2PbCO3*Pb(OH)2
;
_journal_name_full 'Acta Crystallographica'
_journal_page_first 391
_journal_page_last 396
_journal_paper_doi 10.1107/S0365110X56001133
_journal_volume 9
_journal_year 1956
_chemical_compound_source Synthetic
_chemical_formula_sum 'C2 H2 O8 Pb3'
_chemical_name_mineral Hydrocerussite
_space_group_IT_number 157
_symmetry_space_group_name_Hall 'P 3 -2'
_symmetry_space_group_name_H-M 'P 3 1 m'
_cell_angle_alpha 90
_cell_angle_beta 90
_cell_angle_gamma 120
_cell_formula_units_Z 3
_cell_length_a 9.06
_cell_length_b 9.06
_cell_length_c 8.27
_cell_volume 587.885
_database_code_amcsd 0009160
_exptl_crystal_density_diffrn 6.573
_cod_original_formula_sum 'Pb3 C2 O8 H2'
_cod_database_code 9010983

loop_
_space_group_symop_operation_xyz
x,y,z
x-y,-y,z
-y,x-y,z
y,x,z
-x+y,-x,z
-x,-x+y,z

loop_
_atom_site_label
_atom_site_fract_x
_atom_site_fract_y
_atom_site_fract_z
_atom_site_type_symbol
_atom_site_attached_hydrogens
Pb1 0.00000 0.00000 0.77000 Pb 0
Pb2 0.33333 0.66667 0.77000 Pb 0
Pb3 0.25500 0.00000 0.50000 Pb 0
Pb4 0.66000 0.00000 0.23000 Pb 0
C1 0.00000 0.00000 0.14000 C 0
C2 0.33333 0.66667 0.14000 C 0
C3 0.66000 0.00000 0.86000 C 0
O1 0.16000 0.00000 0.14000 O 0
O2 0.53000 0.16000 0.14000 O 0
O3 0.51000 0.00000 0.86000 O 0
O4 0.34000 0.18000 0.86000 O 0
O-H1 0.00000 0.00000 0.42000 O 1
O-H2 0.33333 0.66667 0.42000 O 1
O-H3 0.70000 0.00000 0.58000 O 1

loop_
_cod_changelog_entry_id
_cod_changelog_entry_author
_cod_changelog_entry_date
_cod_changelog_entry_text
1
;cod-tools version 3.8.0
Id: cif_guess_AMCSD_atom_types 9574 2023-05-10 09:00:05Z saulius
;
2023-05-10T18:52:49+03:00
;Derived atom types and hydrogen counts
from atom names that follow the AMCSD naming convention
(Wat == water, O-H == hydroxyl).
;

loop_
_cod_related_entry_id
_cod_related_entry_database
_cod_related_entry_code
1 AMCSD 0009160
